data_4314726
loop_
_publ_author_name
'Sinai Aharonovich'
'Mark Botoshanski'
'Ziv Rabinovich'
'Robert M. Waymouth'
'Moris S. Eisen'

_publ_section_title
;
 Lithium Furyl and Pyridyl Amidinates as Building Blocks in Coordination
 Polymers, Ladder and Cage Structures
;
_journal_name_full 'Inorganic Chemistry'
_journal_page_first 1220
_journal_page_last 1229
_journal_paper_doi 10.1021/ic902183c
_journal_volume 49
_journal_year 2010
_chemical_formula_sum 'C51 H92 Li6 N8 O5 Si8'
_chemical_formula_weight 1163.69
_chemical_name_common complex4
_chemical_name_systematic
; 
 ? 
;
_space_group_IT_number 14
_symmetry_cell_setting monoclinic
_symmetry_space_group_name_Hall '-P 2ybc'
_symmetry_space_group_name_H-M 'P 1 21/c 1'
_atom_sites_solution_hydrogens geom
_atom_sites_solution_primary direct
_atom_sites_solution_secondary difmap
_audit_creation_method SHELXL-97
_cell_angle_alpha 90.00
_cell_angle_beta 95.95(2)
_cell_angle_gamma 90.00
_cell_formula_units_Z 4
_cell_length_a 10.895(2)
_cell_length_b 29.046(6)
_cell_length_c 22.163(4)
_cell_measurement_reflns_used 70110
_cell_measurement_temperature 240(1)
_cell_measurement_theta_max 27.52
_cell_measurement_theta_min 1.40
_cell_volume 6976(2)
_computing_cell_refinement 'DENZO HKL2000 (Otwinowski & Minor 1997)'
_computing_data_collection 'Collect (Nonius, 2006)'
_computing_data_reduction 'DENZO HKL2000 (Otwinowski & Minor 1997)'
_computing_molecular_graphics 'TEXSAN  (MSC, 1999)'
_computing_structure_refinement 'SHELXL-97 (Sheldrick, 1997)'
_computing_structure_solution 'SHELXS-97 (Sheldrick, 1997)'
_diffrn_ambient_temperature 240(1)
_diffrn_measured_fraction_theta_full 0.981
_diffrn_measured_fraction_theta_max 0.981
_diffrn_measurement_device_type 'Nonius KappaCCD'
_diffrn_measurement_method 'phi- and omega-scans'
_diffrn_radiation_monochromator graphite
_diffrn_radiation_source 'fine-focus sealed tube'
_diffrn_radiation_type MoK\a
_diffrn_radiation_wavelength 0.71073
_diffrn_reflns_av_R_equivalents 0.0570
_diffrn_reflns_av_sigmaI/netI 0.0710
_diffrn_reflns_limit_h_max 13
_diffrn_reflns_limit_h_min 0
_diffrn_reflns_limit_k_max 37
_diffrn_reflns_limit_k_min 0
_diffrn_reflns_limit_l_max 28
_diffrn_reflns_limit_l_min -28
_diffrn_reflns_number 70110
_diffrn_reflns_theta_full 27.52
_diffrn_reflns_theta_max 27.52
_diffrn_reflns_theta_min 1.40
_diffrn_standards_number 0
_exptl_absorpt_coefficient_mu 0.198
_exptl_absorpt_correction_type none
_exptl_crystal_colour colorless
_exptl_crystal_density_diffrn 1.108
_exptl_crystal_density_method 'not measured'
_exptl_crystal_description prism
_exptl_crystal_F_000 2496
_exptl_crystal_size_max 0.50
_exptl_crystal_size_mid 0.30
_exptl_crystal_size_min 0.24
_refine_diff_density_max 0.414
_refine_diff_density_min -0.275
_refine_diff_density_rms 0.057
_refine_ls_extinction_method none
_refine_ls_goodness_of_fit_ref 1.000
_refine_ls_hydrogen_treatment constr
_refine_ls_matrix_type full
_refine_ls_number_parameters 703
_refine_ls_number_reflns 15754
_refine_ls_number_restraints 0
_refine_ls_restrained_S_all 1.000
_refine_ls_R_factor_all 0.1149
_refine_ls_R_factor_gt 0.0568
_refine_ls_shift/su_max 0.001
_refine_ls_shift/su_mean 0.000
_refine_ls_structure_factor_coef Fsqd
_refine_ls_weighting_details 'calc w=1/[\s^2^(Fo^2^)+(0.0839P)^2^+0.0000P] where P=(Fo^2^+2Fc^2^)/3'
_refine_ls_weighting_scheme calc
_refine_ls_wR_factor_gt 0.1365
_refine_ls_wR_factor_ref 0.1532
_reflns_number_gt 9258
_reflns_number_total 15754
_reflns_threshold_expression >2sigma(I)
_cod_data_source_file ic902183c_si_001_2.cif
_cod_data_source_block complex4
_cod_original_sg_symbol_H-M 'P 21/c'
_cod_database_code 4314726

loop_
_symmetry_equiv_pos_as_xyz
'x, y, z'
'-x, y+1/2, -z+1/2'
'-x, -y, -z'
'x, -y-1/2, z-1/2'

loop_
_atom_site_label
_atom_site_type_symbol
_atom_site_fract_x
_atom_site_fract_y
_atom_site_fract_z
_atom_site_U_iso_or_equiv
_atom_site_adp_type
_atom_site_occupancy
_atom_site_symmetry_multiplicity
_atom_site_calc_flag
_atom_site_refinement_flags
_atom_site_disorder_assembly
_atom_site_disorder_group
Si1 Si 0.39770(6) 0.17808(2) 0.44511(3) 0.04046(18) Uani 1 1 d . . .
Si2 Si -0.04396(6) 0.08405(2) 0.39248(3) 0.04093(18) Uani 1 1 d . . .
Si3 Si 0.05111(6) 0.14121(2) 0.08815(3) 0.04129(18) Uani 1 1 d . . .
Si4 Si 0.46249(6) 0.02946(2) 0.13468(3) 0.04308(18) Uani 1 1 d . . .
Si5 Si 0.02323(6) -0.02604(2) 0.20221(3) 0.04731(19) Uani 1 1 d . . .
Si6 Si 0.41966(6) -0.00016(2) 0.37434(3) 0.04048(17) Uani 1 1 d . . .
Si7 Si 0.49415(6) 0.21276(3) 0.20954(4) 0.0488(2) Uani 1 1 d . . .
Si8 Si 0.05092(6) 0.25227(2) 0.29437(4) 0.0471(2) Uani 1 1 d . . .
O5 O 0.23403(12) 0.10942(4) 0.26703(6) 0.0299(3) Uani 1 1 d . . .
N1 N 0.27930(15) 0.14970(6) 0.40101(8) 0.0333(4) Uani 1 1 d . . .
N2 N 0.09579(15) 0.10903(6) 0.38161(8) 0.0322(4) Uani 1 1 d . . .
N3 N 0.16995(16) 0.11211(6) 0.12970(8) 0.0339(4) Uani 1 1 d . . .
N4 N 0.33812(16) 0.06333(6) 0.15100(8) 0.0351(4) Uani 1 1 d . . .
N5 N 0.31144(16) 0.01367(6) 0.31458(8) 0.0335(4) Uani 1 1 d . . .
N6 N 0.14153(16) 0.00450(6) 0.24343(9) 0.0363(4) Uani 1 1 d . . .
N7 N 0.36147(15) 0.20145(6) 0.24387(8) 0.0348(4) Uani 1 1 d . . .
N8 N 0.17317(16) 0.21724(6) 0.27918(9) 0.0359(5) Uani 1 1 d . . .
O1 O 0.0976(2) 0.16348(10) 0.57188(10) 0.0981(8) Uani 1 1 d . . .
O2 O 0.2557(2) 0.05630(9) -0.05107(9) 0.0792(7) Uani 1 1 d . . .
O3 O 0.2690(3) -0.13791(8) 0.30610(17) 0.1201(11) Uani 1 1 d . . .
O4 O 0.3807(2) 0.35168(8) 0.28549(17) 0.1114(10) Uani 1 1 d . . .
C1 C 0.17874(19) 0.13144(7) 0.42002(10) 0.0300(5) Uani 1 1 d . . .
C2 C 0.5243(2) 0.18363(10) 0.39477(12) 0.0564(7) Uani 1 1 d . . .
H2A H 0.4940 0.1997 0.3584 0.085 Uiso 1 1 calc R . .
H2B H 0.5521 0.1535 0.3845 0.085 Uiso 1 1 calc R . .
H2C H 0.5917 0.2005 0.4155 0.085 Uiso 1 1 calc R . .
C3 C 0.3580(3) 0.23816(10) 0.46469(15) 0.0715(9) Uani 1 1 d . . .
H3A H 0.2945 0.2377 0.4917 0.107 Uiso 1 1 calc R . .
H3B H 0.3290 0.2545 0.4284 0.107 Uiso 1 1 calc R . .
H3C H 0.4299 0.2532 0.4841 0.107 Uiso 1 1 calc R . .
C4 C 0.4593(3) 0.14689(11) 0.51505(13) 0.0717(9) Uani 1 1 d . . .
H4A H 0.3959 0.1443 0.5419 0.108 Uiso 1 1 calc R . .
H4B H 0.5281 0.1636 0.5349 0.108 Uiso 1 1 calc R . .
H4C H 0.4858 0.1167 0.5045 0.108 Uiso 1 1 calc R . .
C5 C -0.1327(2) 0.08214(10) 0.31642(13) 0.0643(8) Uani 1 1 d . . .
H5A H -0.0841 0.0673 0.2883 0.096 Uiso 1 1 calc R . .
H5B H -0.1521 0.1129 0.3029 0.096 Uiso 1 1 calc R . .
H5C H -0.2076 0.0652 0.3187 0.096 Uiso 1 1 calc R . .
C6 C -0.0222(3) 0.02288(10) 0.41629(16) 0.0804(10) Uani 1 1 d . . .
H6A H 0.0233 0.0216 0.4557 0.121 Uiso 1 1 calc R . .
H6B H 0.0226 0.0069 0.3877 0.121 Uiso 1 1 calc R . .
H6C H -0.1014 0.0086 0.4178 0.121 Uiso 1 1 calc R . .
C7 C -0.1405(3) 0.11368(12) 0.44524(15) 0.0839(11) Uani 1 1 d . . .
H7A H -0.0965 0.1149 0.4850 0.126 Uiso 1 1 calc R . .
H7B H -0.2161 0.0970 0.4469 0.126 Uiso 1 1 calc R . .
H7C H -0.1587 0.1444 0.4310 0.126 Uiso 1 1 calc R . .
C8 C 0.1596(3) 0.10034(10) 0.52942(12) 0.0578(7) Uani 1 1 d . . .
H8 H 0.1834 0.0700 0.5238 0.069 Uiso 1 1 calc R . .
C9 C 0.1255(3) 0.11786(14) 0.58019(13) 0.0720(9) Uani 1 1 d . . .
H9 H 0.1212 0.1016 0.6161 0.086 Uiso 1 1 calc R . .
C10 C 0.1536(2) 0.13574(8) 0.48488(10) 0.0395(6) Uani 1 1 d . . .
C11 C 0.1139(3) 0.17341(11) 0.51276(13) 0.0624(8) Uani 1 1 d . . .
H11 H 0.0997 0.2020 0.4945 0.075 Uiso 1 1 calc R . .
C12 C 0.26007(19) 0.08561(7) 0.11144(10) 0.0332(5) Uani 1 1 d . . .
C13 C 0.0997(3) 0.19896(10) 0.06318(16) 0.0803(11) Uani 1 1 d . . .
H13A H 0.1398 0.2154 0.0973 0.120 Uiso 1 1 calc R . .
H13B H 0.0284 0.2159 0.0465 0.120 Uiso 1 1 calc R . .
H13C H 0.1558 0.1954 0.0329 0.120 Uiso 1 1 calc R . .
C14 C -0.0271(3) 0.11041(12) 0.02146(13) 0.0780(10) Uani 1 1 d . . .
H14A H 0.0312 0.1046 -0.0073 0.117 Uiso 1 1 calc R . .
H14B H -0.0934 0.1290 0.0029 0.117 Uiso 1 1 calc R . .
H14C H -0.0594 0.0817 0.0344 0.117 Uiso 1 1 calc R . .
C15 C -0.0638(2) 0.15157(10) 0.14383(13) 0.0608(8) Uani 1 1 d . . .
H15A H -0.0244 0.1672 0.1787 0.091 Uiso 1 1 calc R . .
H15B H -0.0959 0.1226 0.1561 0.091 Uiso 1 1 calc R . .
H15C H -0.1302 0.1702 0.1253 0.091 Uiso 1 1 calc R . .
C16 C 0.5631(3) 0.05469(11) 0.08000(14) 0.0717(9) Uani 1 1 d . . .
H16A H 0.5867 0.0853 0.0926 0.108 Uiso 1 1 calc R . .
H16B H 0.5187 0.0557 0.0403 0.108 Uiso 1 1 calc R . .
H16C H 0.6356 0.0360 0.0790 0.108 Uiso 1 1 calc R . .
C17 C 0.4156(3) -0.02972(10) 0.10904(17) 0.0827(10) Uani 1 1 d . . .
H17A H 0.3636 -0.0429 0.1369 0.124 Uiso 1 1 calc R . .
H17B H 0.4878 -0.0485 0.1077 0.124 Uiso 1 1 calc R . .
H17C H 0.3713 -0.0282 0.0693 0.124 Uiso 1 1 calc R . .
C18 C 0.5589(3) 0.02204(11) 0.20880(13) 0.0679(9) Uani 1 1 d . . .
H18A H 0.5844 0.0517 0.2246 0.102 Uiso 1 1 calc R . .
H18B H 0.6303 0.0039 0.2029 0.102 Uiso 1 1 calc R . .
H18C H 0.5114 0.0067 0.2370 0.102 Uiso 1 1 calc R . .
C19 C 0.2703(2) 0.08213(9) 0.04413(11) 0.0396(6) Uani 1 1 d . . .
C20 C 0.2392(3) 0.04633(11) 0.00746(12) 0.0600(8) Uani 1 1 d . . .
H20 H 0.2101 0.0183 0.0204 0.072 Uiso 1 1 calc R . .
C21 C 0.2990(3) 0.10036(14) -0.05041(13) 0.0723(10) Uani 1 1 d . . .
H21 H 0.3188 0.1164 -0.0844 0.087 Uiso 1 1 calc R . .
C22 C 0.3088(2) 0.11719(11) 0.00550(12) 0.0568(7) Uani 1 1 d . . .
H22 H 0.3359 0.1465 0.0173 0.068 Uiso 1 1 calc R . .
C23 C 0.2249(2) -0.01297(7) 0.28502(10) 0.0347(5) Uani 1 1 d . . .
C24 C -0.0643(3) 0.01836(11) 0.15517(16) 0.0868(11) Uani 1 1 d . . .
H24A H -0.0923 0.0418 0.1810 0.130 Uiso 1 1 calc R . .
H24B H -0.1342 0.0043 0.1324 0.130 Uiso 1 1 calc R . .
H24C H -0.0118 0.0319 0.1278 0.130 Uiso 1 1 calc R . .
C25 C 0.0743(3) -0.07077(14) 0.15118(19) 0.1124(15) Uani 1 1 d . . .
H25A H 0.1196 -0.0941 0.1748 0.169 Uiso 1 1 calc R . .
H25B H 0.1264 -0.0571 0.1237 0.169 Uiso 1 1 calc R . .
H25C H 0.0036 -0.0844 0.1285 0.169 Uiso 1 1 calc R . .
C26 C -0.0880(3) -0.05344(12) 0.24925(16) 0.0845(11) Uani 1 1 d . . .
H26A H -0.1158 -0.0311 0.2768 0.127 Uiso 1 1 calc R . .
H26B H -0.0484 -0.0785 0.2719 0.127 Uiso 1 1 calc R . .
H26C H -0.1575 -0.0649 0.2234 0.127 Uiso 1 1 calc R . .
C27 C 0.5220(3) -0.04991(11) 0.36421(16) 0.0806(10) Uani 1 1 d . . .
H27A H 0.4733 -0.0774 0.3588 0.121 Uiso 1 1 calc R . .
H27B H 0.5805 -0.0531 0.3995 0.121 Uiso 1 1 calc R . .
H27C H 0.5651 -0.0450 0.3291 0.121 Uiso 1 1 calc R . .
C28 C 0.5209(2) 0.05164(10) 0.38318(13) 0.0631(8) Uani 1 1 d . . .
H28A H 0.4715 0.0784 0.3888 0.095 Uiso 1 1 calc R . .
H28B H 0.5626 0.0555 0.3474 0.095 Uiso 1 1 calc R . .
H28C H 0.5806 0.0477 0.4178 0.095 Uiso 1 1 calc R . .
C29 C 0.3456(3) -0.00759(13) 0.44629(13) 0.0785(10) Uani 1 1 d . . .
H29A H 0.2909 -0.0336 0.4425 0.118 Uiso 1 1 calc R . .
H29B H 0.2996 0.0196 0.4539 0.118 Uiso 1 1 calc R . .
H29C H 0.4082 -0.0126 0.4794 0.118 Uiso 1 1 calc R . .
C30 C 0.2250(2) -0.06321(8) 0.30135(12) 0.0480(6) Uani 1 1 d . . .
C31 C 0.1723(3) -0.08404(10) 0.34867(15) 0.0698(9) Uani 1 1 d . . .
H31 H 0.1251 -0.0687 0.3749 0.084 Uiso 1 1 calc R . .
C32 C 0.1972(4) -0.12784(11) 0.35172(19) 0.0864(11) Uani 1 1 d . . .
H32 H 0.1710 -0.1486 0.3797 0.104 Uiso 1 1 calc R . .
C33 C 0.2848(3) -0.09747(10) 0.27533(19) 0.0897(11) Uani 1 1 d . . .
H33 H 0.3294 -0.0943 0.2420 0.108 Uiso 1 1 calc R . .
C34 C 0.2785(2) 0.23141(7) 0.26033(10) 0.0335(5) Uani 1 1 d . . .
C35 C 0.6012(3) 0.25689(11) 0.24411(18) 0.0845(11) Uani 1 1 d . . .
H35A H 0.5606 0.2863 0.2425 0.127 Uiso 1 1 calc R . .
H35B H 0.6726 0.2585 0.2222 0.127 Uiso 1 1 calc R . .
H35C H 0.6260 0.2489 0.2856 0.127 Uiso 1 1 calc R . .
C36 C 0.4524(3) 0.22878(16) 0.12915(16) 0.1126(15) Uani 1 1 d . . .
H36A H 0.3972 0.2061 0.1100 0.169 Uiso 1 1 calc R . .
H36B H 0.5257 0.2302 0.1086 0.169 Uiso 1 1 calc R . .
H36C H 0.4127 0.2583 0.1272 0.169 Uiso 1 1 calc R . .
C37 C 0.5780(3) 0.15713(11) 0.21234(19) 0.0950(13) Uani 1 1 d . . .
H37A H 0.5241 0.1334 0.1948 0.143 Uiso 1 1 calc R . .
H37B H 0.6048 0.1495 0.2538 0.143 Uiso 1 1 calc R . .
H37C H 0.6484 0.1597 0.1899 0.143 Uiso 1 1 calc R . .
C38 C 0.0821(3) 0.29367(13) 0.3576(2) 0.1111(16) Uani 1 1 d . . .
H38A H 0.1183 0.2777 0.3930 0.167 Uiso 1 1 calc R . .
H38B H 0.0061 0.3078 0.3662 0.167 Uiso 1 1 calc R . .
H38C H 0.1380 0.3170 0.3464 0.167 Uiso 1 1 calc R . .
C39 C -0.0182(3) 0.28326(12) 0.22622(18) 0.0975(13) Uani 1 1 d . . .
H39A H -0.0334 0.2620 0.1931 0.146 Uiso 1 1 calc R . .
H39B H 0.0375 0.3068 0.2155 0.146 Uiso 1 1 calc R . .
H39C H -0.0946 0.2971 0.2346 0.146 Uiso 1 1 calc R . .
C40 C -0.0672(2) 0.21092(9) 0.31576(14) 0.0598(8) Uani 1 1 d . . .
H40A H -0.0349 0.1941 0.3512 0.090 Uiso 1 1 calc R . .
H40B H -0.0878 0.1898 0.2829 0.090 Uiso 1 1 calc R . .
H40C H -0.1398 0.2274 0.3242 0.090 Uiso 1 1 calc R . .
C41 C 0.3081(2) 0.28210(8) 0.25874(12) 0.0435(6) Uani 1 1 d . . .
C42 C 0.2859(3) 0.31245(10) 0.20920(16) 0.0681(9) Uani 1 1 d . . .
H42 H 0.2478 0.3048 0.1710 0.082 Uiso 1 1 calc R . .
C43 C 0.3285(3) 0.35362(11) 0.2262(2) 0.0825(11) Uani 1 1 d . . .
H43 H 0.3240 0.3798 0.2018 0.099 Uiso 1 1 calc R . .
C44 C 0.3666(3) 0.30744(10) 0.30398(16) 0.0708(9) Uani 1 1 d . . .
H44 H 0.3935 0.2963 0.3424 0.085 Uiso 1 1 calc R . .
C45 C 0.7689(3) 0.24097(14) 0.5461(2) 0.1135(15) Uani 1 1 d . . .
H45A H 0.7353 0.2492 0.5830 0.170 Uiso 1 1 calc R . .
H45B H 0.8571 0.2387 0.5536 0.170 Uiso 1 1 calc R . .
H45C H 0.7357 0.2119 0.5319 0.170 Uiso 1 1 calc R . .
C46 C 0.7367(3) 0.27613(12) 0.50035(19) 0.0786(10) Uani 1 1 d . . .
C47 C 0.6668(3) 0.31332(14) 0.51266(18) 0.0821(11) Uani 1 1 d . . .
H47 H 0.6408 0.3170 0.5510 0.099 Uiso 1 1 calc R . .
C48 C 0.6339(3) 0.34657(13) 0.4664(2) 0.0918(12) Uani 1 1 d . . .
H48 H 0.5859 0.3718 0.4746 0.110 Uiso 1 1 calc R . .
C49 C 0.6714(3) 0.34166(13) 0.41178(19) 0.0855(11) Uani 1 1 d . . .
H49 H 0.6494 0.3633 0.3816 0.103 Uiso 1 1 calc R . .
C50 C 0.7437(3) 0.30405(15) 0.3999(2) 0.0925(11) Uani 1 1 d . . .
H50 H 0.7697 0.3007 0.3615 0.111 Uiso 1 1 calc R . .
C51 C 0.7769(3) 0.27225(12) 0.44286(17) 0.0727(9) Uani 1 1 d . . .
H51 H 0.8269 0.2477 0.4341 0.087 Uiso 1 1 calc R . .
Li1 Li 0.1293(4) 0.14930(13) 0.30537(19) 0.0423(10) Uani 1 1 d . . .
Li2 Li 0.2068(4) 0.07144(13) 0.32842(19) 0.0437(10) Uani 1 1 d . . .
Li3 Li 0.3348(4) 0.15261(14) 0.31163(18) 0.0428(10) Uani 1 1 d . . .
Li4 Li 0.1439(4) 0.07299(14) 0.20724(18) 0.0444(10) Uani 1 1 d . . .
Li5 Li 0.2521(4) 0.14789(13) 0.20444(18) 0.0403(9) Uani 1 1 d . . .
Li6 Li 0.3392(4) 0.06189(14) 0.24695(18) 0.0426(10) Uani 1 1 d . . .

loop_
_atom_site_aniso_label
_atom_site_aniso_U_11
_atom_site_aniso_U_22
_atom_site_aniso_U_33
_atom_site_aniso_U_23
_atom_site_aniso_U_13
_atom_site_aniso_U_12
Si1 0.0429(4) 0.0442(4) 0.0327(4) -0.0023(3) -0.0039(3) -0.0118(3)
Si2 0.0349(4) 0.0484(4) 0.0402(4) -0.0019(3) 0.0075(3) -0.0102(3)
Si3 0.0386(4) 0.0520(4) 0.0328(4) 0.0058(3) 0.0017(3) 0.0102(3)
Si4 0.0441(4) 0.0475(4) 0.0393(4) 0.0012(3) 0.0121(3) 0.0142(3)
Si5 0.0469(4) 0.0435(4) 0.0488(5) -0.0059(3) -0.0079(3) -0.0121(3)
Si6 0.0403(4) 0.0393(4) 0.0397(4) 0.0064(3) -0.0057(3) 0.0037(3)
Si7 0.0356(4) 0.0567(5) 0.0561(5) 0.0024(4) 0.0144(3) -0.0066(3)
Si8 0.0384(4) 0.0351(4) 0.0688(5) 0.0037(3) 0.0103(3) 0.0091(3)
O5 0.0369(8) 0.0267(8) 0.0261(8) 0.0005(6) 0.0030(6) -0.0015(6)
N1 0.0341(10) 0.0374(11) 0.0282(11) -0.0018(8) 0.0014(8) -0.0062(8)
N2 0.0318(10) 0.0377(11) 0.0273(10) -0.0020(8) 0.0040(8) -0.0036(8)
N3 0.0353(10) 0.0419(11) 0.0244(10) -0.0004(8) 0.0029(8) 0.0060(8)
N4 0.0347(10) 0.0420(11) 0.0291(11) 0.0011(9) 0.0055(8) 0.0088(8)
N5 0.0367(10) 0.0274(10) 0.0342(11) 0.0009(8) -0.0066(8) -0.0011(8)
N6 0.0372(10) 0.0328(10) 0.0372(12) -0.0005(9) -0.0044(9) -0.0070(8)
N7 0.0311(10) 0.0340(10) 0.0405(12) 0.0000(9) 0.0093(8) -0.0022(8)
N8 0.0326(10) 0.0298(10) 0.0459(13) 0.0069(9) 0.0068(9) 0.0037(8)
O1 0.1142(19) 0.138(2) 0.0485(15) -0.0335(15) 0.0366(14) -0.0299(18)
O2 0.0901(16) 0.114(2) 0.0331(12) -0.0183(13) 0.0024(11) 0.0165(14)
O3 0.143(2) 0.0298(13) 0.177(3) -0.0014(16) -0.031(2) 0.0077(14)
O4 0.110(2) 0.0441(14) 0.185(3) -0.0135(18) 0.039(2) -0.0256(13)
C1 0.0348(12) 0.0285(11) 0.0266(12) 0.0009(9) 0.0021(9) 0.0008(9)
C2 0.0464(15) 0.0642(18) 0.0575(19) 0.0002(15) -0.0006(13) -0.0202(13)
C3 0.079(2) 0.0587(19) 0.076(2) -0.0207(17) 0.0035(17) -0.0138(16)
C4 0.0656(19) 0.093(2) 0.0509(19) 0.0156(17) -0.0206(15) -0.0208(17)
C5 0.0527(17) 0.075(2) 0.062(2) -0.0006(16) -0.0093(14) -0.0212(15)
C6 0.076(2) 0.070(2) 0.091(3) 0.0260(19) -0.0062(19) -0.0237(17)
C7 0.0477(17) 0.121(3) 0.088(3) -0.038(2) 0.0332(17) -0.0208(18)
C8 0.0696(18) 0.0670(19) 0.0367(17) 0.0089(14) 0.0048(14) -0.0114(15)
C9 0.090(2) 0.098(3) 0.0301(17) 0.0049(18) 0.0145(16) -0.024(2)
C10 0.0381(13) 0.0532(15) 0.0272(13) -0.0057(11) 0.0042(10) -0.0090(11)
C11 0.078(2) 0.0658(19) 0.0467(18) -0.0135(15) 0.0201(15) -0.0079(16)
C12 0.0364(12) 0.0355(12) 0.0279(13) -0.0008(10) 0.0043(10) -0.0018(10)
C13 0.0619(19) 0.073(2) 0.108(3) 0.043(2) 0.0185(19) 0.0207(16)
C14 0.0659(19) 0.114(3) 0.0486(19) -0.0194(19) -0.0202(15) 0.0269(19)
C15 0.0554(16) 0.073(2) 0.0561(19) 0.0067(15) 0.0138(14) 0.0217(14)
C16 0.0549(17) 0.093(2) 0.071(2) 0.0229(18) 0.0237(16) 0.0226(16)
C17 0.081(2) 0.0571(19) 0.111(3) -0.0202(19) 0.012(2) 0.0154(17)
C18 0.0571(17) 0.088(2) 0.058(2) 0.0113(17) 0.0030(15) 0.0335(16)
C19 0.0379(13) 0.0518(15) 0.0287(14) -0.0023(12) 0.0019(10) 0.0085(11)
C20 0.0704(19) 0.073(2) 0.0357(17) -0.0111(15) 0.0029(14) 0.0014(15)
C21 0.079(2) 0.107(3) 0.0321(18) 0.0135(18) 0.0133(15) 0.024(2)
C22 0.0605(17) 0.073(2) 0.0394(17) 0.0099(15) 0.0149(13) 0.0076(14)
C23 0.0397(13) 0.0283(12) 0.0368(14) 0.0011(10) 0.0072(11) -0.0015(10)
C24 0.093(2) 0.071(2) 0.084(3) 0.0144(19) -0.046(2) -0.0248(18)
C25 0.089(3) 0.125(3) 0.120(3) -0.079(3) -0.004(2) -0.007(2)
C26 0.068(2) 0.089(3) 0.093(3) 0.012(2) -0.0039(19) -0.0346(19)
C27 0.084(2) 0.068(2) 0.086(3) 0.0117(18) -0.0081(19) 0.0377(18)
C28 0.0526(17) 0.071(2) 0.061(2) 0.0046(16) -0.0169(14) -0.0112(14)
C29 0.0648(19) 0.125(3) 0.0424(18) 0.0116(19) -0.0085(15) -0.0159(19)
C30 0.0560(15) 0.0288(13) 0.0554(18) 0.0003(12) -0.0126(13) -0.0026(11)
C31 0.094(2) 0.0424(17) 0.072(2) 0.0147(15) 0.0023(18) -0.0160(16)
C32 0.122(3) 0.0390(19) 0.093(3) 0.0197(19) -0.014(2) -0.0175(19)
C33 0.111(3) 0.0360(17) 0.123(3) -0.0148(19) 0.019(2) 0.0040(18)
C34 0.0380(13) 0.0320(12) 0.0292(13) 0.0070(10) -0.0031(10) -0.0013(10)
C35 0.0528(18) 0.081(2) 0.122(3) 0.000(2) 0.0201(19) -0.0269(16)
C36 0.083(2) 0.196(5) 0.063(3) 0.022(3) 0.029(2) 0.008(3)
C37 0.0570(19) 0.075(2) 0.162(4) -0.005(2) 0.050(2) 0.0094(17)
C38 0.060(2) 0.098(3) 0.177(4) -0.078(3) 0.019(2) 0.0062(19)
C39 0.0572(19) 0.106(3) 0.131(3) 0.064(3) 0.018(2) 0.0328(19)
C40 0.0486(16) 0.0563(17) 0.078(2) 0.0008(15) 0.0237(15) 0.0106(13)
C41 0.0422(14) 0.0319(13) 0.0574(18) 0.0077(12) 0.0094(12) -0.0001(10)
C42 0.0649(18) 0.0508(18) 0.089(2) 0.0266(17) 0.0082(17) 0.0017(15)
C43 0.089(2) 0.0374(18) 0.125(4) 0.034(2) 0.027(2) -0.0025(16)
C44 0.088(2) 0.0436(17) 0.081(2) -0.0032(16) 0.0072(19) -0.0191(16)
C45 0.101(3) 0.102(3) 0.131(4) 0.038(3) -0.021(3) -0.052(2)
C46 0.0540(19) 0.071(2) 0.110(3) -0.007(2) 0.0057(19) -0.0258(17)
C47 0.0557(19) 0.091(3) 0.105(3) -0.021(2) 0.032(2) -0.0085(19)
C48 0.069(2) 0.079(3) 0.132(4) -0.019(3) 0.032(2) 0.0030(19)
C49 0.070(2) 0.081(3) 0.104(3) -0.007(2) 0.005(2) -0.0042(19)
C50 0.086(3) 0.095(3) 0.097(3) -0.026(3) 0.014(2) -0.003(2)
C51 0.073(2) 0.071(2) 0.077(3) -0.022(2) 0.0208(19) -0.0083(18)
Li1 0.049(2) 0.033(2) 0.048(3) 0.0050(19) 0.0162(19) 0.0063(17)
Li2 0.052(2) 0.036(2) 0.046(3) 0.0114(19) 0.019(2) 0.0147(18)
Li3 0.050(2) 0.044(2) 0.034(2) -0.0034(19) 0.0001(18) -0.0090(19)
Li4 0.056(2) 0.040(2) 0.035(2) 0.0027(18) -0.0064(19) -0.0129(19)
Li5 0.048(2) 0.039(2) 0.033(2) 0.0068(18) -0.0001(18) -0.0091(18)
Li6 0.048(2) 0.047(2) 0.035(2) 0.0030(19) 0.0105(18) 0.0107(19)

loop_
_atom_type_symbol
_atom_type_description
_atom_type_scat_dispersion_real
_atom_type_scat_dispersion_imag
_atom_type_scat_source
N N 0.0061 0.0033 'International Tables Vol C Tables 4.2.6.8 and 6.1.1.4'
O O 0.0106 0.0060 'International Tables Vol C Tables 4.2.6.8 and 6.1.1.4'
C C 0.0033 0.0016 'International Tables Vol C Tables 4.2.6.8 and 6.1.1.4'
H H 0.0000 0.0000 'International Tables Vol C Tables 4.2.6.8 and 6.1.1.4'
Si Si 0.0817 0.0704 'International Tables Vol C Tables 4.2.6.8 and 6.1.1.4'
Li Li -0.0003 0.0001 'International Tables Vol C Tables 4.2.6.8 and 6.1.1.4'

loop_
_geom_angle_atom_site_label_1
_geom_angle_atom_site_label_2
_geom_angle_atom_site_label_3
_geom_angle
_geom_angle_site_symmetry_1
_geom_angle_site_symmetry_3
_geom_angle_publ_flag
N1 Si1 C4 114.79(12) . . ?
N1 Si1 C3 113.45(12) . . ?
C4 Si1 C3 109.59(15) . . ?
N1 Si1 C2 104.78(10) . . ?
C4 Si1 C2 108.35(13) . . ?
C3 Si1 C2 105.20(14) . . ?
C4 Si1 Li3 135.56(13) . . ?
C3 Si1 Li3 114.74(13) . . ?
C2 Si1 Li3 63.15(11) . . ?
N2 Si2 C5 105.64(11) . . ?
N2 Si2 C6 110.65(12) . . ?
C5 Si2 C6 105.54(14) . . ?
N2 Si2 C7 117.21(12) . . ?
C5 Si2 C7 108.02(15) . . ?
C6 Si2 C7 109.06(17) . . ?
N3 Si3 C13 112.26(12) . . ?
N3 Si3 C14 116.39(12) . . ?
C13 Si3 C14 108.58(17) . . ?
N3 Si3 C15 104.05(11) . . ?
C13 Si3 C15 106.35(14) . . ?
C14 Si3 C15 108.62(14) . . ?
N4 Si4 C17 112.92(12) . . ?
N4 Si4 C18 105.12(11) . . ?
C17 Si4 C18 105.83(16) . . ?
N4 Si4 C16 115.77(11) . . ?
C17 Si4 C16 108.95(15) . . ?
C18 Si4 C16 107.58(14) . . ?
C17 Si4 Li6 113.43(13) . . ?
C18 Si4 Li6 65.12(11) . . ?
C16 Si4 Li6 137.37(13) . . ?
N6 Si5 C25 115.18(13) . . ?
N6 Si5 C26 114.45(12) . . ?
C25 Si5 C26 107.34(18) . . ?
N6 Si5 C24 104.46(12) . . ?
C25 Si5 C24 108.33(19) . . ?
C26 Si5 C24 106.57(16) . . ?
C25 Si5 Li4 120.76(16) . . ?
C26 Si5 Li4 131.56(14) . . ?
C24 Si5 Li4 64.89(12) . . ?
N5 Si6 C27 117.39(13) . . ?
N5 Si6 C28 104.02(11) . . ?
C27 Si6 C28 106.60(14) . . ?
N5 Si6 C29 111.07(12) . . ?
C27 Si6 C29 109.34(16) . . ?
C28 Si6 C29 107.82(14) . . ?
N7 Si7 C35 117.98(13) . . ?
N7 Si7 C36 109.70(13) . . ?
C35 Si7 C36 107.85(19) . . ?
N7 Si7 C37 104.51(12) . . ?
C35 Si7 C37 107.67(16) . . ?
C36 Si7 C37 108.80(19) . . ?
N8 Si8 C39 112.48(14) . . ?
N8 Si8 C38 116.31(13) . . ?
C39 Si8 C38 109.2(2) . . ?
N8 Si8 C40 103.65(10) . . ?
C39 Si8 C40 106.79(15) . . ?
C38 Si8 C40 107.73(16) . . ?
C39 Si8 Li1 128.07(16) . . ?
C38 Si8 Li1 122.51(17) . . ?
C40 Si8 Li1 63.28(11) . . ?
Li2 O5 Li5 176.8(2) . . ?
Li2 O5 Li6 83.17(18) . . ?
Li5 O5 Li6 98.91(18) . . ?
Li2 O5 Li3 98.3(2) . . ?
Li5 O5 Li3 83.49(18) . . ?
Li6 O5 Li3 106.14(19) . . ?
Li2 O5 Li1 83.17(17) . . ?
Li5 O5 Li1 94.88(18) . . ?
Li6 O5 Li1 165.93(19) . . ?
Li3 O5 Li1 72.61(18) . . ?
Li2 O5 Li4 94.2(2) . . ?
Li5 O5 Li4 84.16(18) . . ?
Li6 O5 Li4 73.00(19) . . ?
Li3 O5 Li4 167.32(19) . . ?
Li1 O5 Li4 111.4(2) . . ?
C1 N1 Si1 126.83(16) . . ?
C1 N1 Li3 129.44(18) . . ?
Si1 N1 Li3 103.74(13) . . ?
C1 N1 Li1 77.40(15) . . ?
Si1 N1 Li1 147.71(13) . . ?
Li3 N1 Li1 56.25(14) . . ?
C1 N2 Si2 131.31(15) . . ?
C1 N2 Li2 102.75(18) . . ?
Si2 N2 Li2 115.52(15) . . ?
C1 N2 Li1 94.45(17) . . ?
Si2 N2 Li1 124.85(15) . . ?
Li2 N2 Li1 71.32(15) . . ?
C12 N3 Si3 130.56(15) . . ?
C12 N3 Li5 105.00(18) . . ?
Si3 N3 Li5 114.64(14) . . ?
C12 N3 Li4 95.82(18) . . ?
Si3 N3 Li4 122.81(15) . . ?
Li5 N3 Li4 72.70(16) . . ?
C12 N4 Si4 126.71(15) . . ?
C12 N4 Li6 127.45(17) . . ?
Si4 N4 Li6 105.83(14) . . ?
C12 N4 Li4 76.37(15) . . ?
Si4 N4 Li4 148.87(13) . . ?
Li6 N4 Li4 55.85(14) . . ?
C23 N5 Si6 129.18(16) . . ?
C23 N5 Li2 99.80(18) . . ?
Si6 N5 Li2 114.70(16) . . ?
C23 N5 Li6 100.53(19) . . ?
Si6 N5 Li6 124.49(15) . . ?
Li2 N5 Li6 71.75(16) . . ?
C23 N6 Si5 125.84(16) . . ?
C23 N6 Li4 125.49(18) . . ?
Si5 N6 Li4 108.22(14) . . ?
C23 N6 Li6 74.41(14) . . ?
Si5 N6 Li6 150.20(13) . . ?
Li4 N6 Li6 53.28(14) . . ?
C34 N7 Si7 128.09(15) . . ?
C34 N7 Li5 103.08(17) . . ?
Si7 N7 Li5 114.95(14) . . ?
C34 N7 Li3 95.56(17) . . ?
Si7 N7 Li3 128.54(15) . . ?
Li5 N7 Li3 71.52(16) . . ?
C34 N8 Si8 125.80(15) . . ?
C34 N8 Li1 126.89(17) . . ?
Si8 N8 Li1 107.02(13) . . ?
C34 N8 Li3 74.35(15) . . ?
Si8 N8 Li3 150.80(13) . . ?
Li1 N8 Li3 54.84(14) . . ?
C9 O1 C11 106.5(2) . . ?
C20 O2 C21 105.6(2) . . ?
C32 O3 C33 107.0(3) . . ?
C44 O4 C43 106.1(3) . . ?
N1 C1 N2 121.09(19) . . ?
N1 C1 C10 120.81(19) . . ?
N2 C1 C10 118.10(18) . . ?
N1 C1 Li1 72.71(15) . . ?
N2 C1 Li1 54.46(14) . . ?
C10 C1 Li1 152.15(17) . . ?
N1 C1 Li2 81.86(15) . . ?
N2 C1 Li2 48.40(13) . . ?
C10 C1 Li2 144.82(17) . . ?
Li1 C1 Li2 54.86(13) . . ?
Si1 C2 H2A 109.5 . . ?
Si1 C2 H2B 109.5 . . ?
H2A C2 H2B 109.5 . . ?
Si1 C2 H2C 109.5 . . ?
H2A C2 H2C 109.5 . . ?
H2B C2 H2C 109.5 . . ?
Si1 C3 H3A 109.5 . . ?
Si1 C3 H3B 109.5 . . ?
H3A C3 H3B 109.5 . . ?
Si1 C3 H3C 109.5 . . ?
H3A C3 H3C 109.5 . . ?
H3B C3 H3C 109.5 . . ?
Si1 C4 H4A 109.5 . . ?
Si1 C4 H4B 109.5 . . ?
H4A C4 H4B 109.5 . . ?
Si1 C4 H4C 109.5 . . ?
H4A C4 H4C 109.5 . . ?
H4B C4 H4C 109.5 . . ?
Si2 C5 H5A 109.5 . . ?
Si2 C5 H5B 109.5 . . ?
H5A C5 H5B 109.5 . . ?
Si2 C5 H5C 109.5 . . ?
H5A C5 H5C 109.5 . . ?
H5B C5 H5C 109.5 . . ?
Si2 C6 H6A 109.5 . . ?
Si2 C6 H6B 109.5 . . ?
H6A C6 H6B 109.5 . . ?
Si2 C6 H6C 109.5 . . ?
H6A C6 H6C 109.5 . . ?
H6B C6 H6C 109.5 . . ?
Si2 C7 H7A 109.5 . . ?
Si2 C7 H7B 109.5 . . ?
H7A C7 H7B 109.5 . . ?
Si2 C7 H7C 109.5 . . ?
H7A C7 H7C 109.5 . . ?
H7B C7 H7C 109.5 . . ?
C9 C8 C10 108.4(3) . . ?
C9 C8 H8 125.8 . . ?
C10 C8 H8 125.8 . . ?
C8 C9 O1 109.6(3) . . ?
C8 C9 H9 125.2 . . ?
O1 C9 H9 125.2 . . ?
C11 C10 C8 105.2(2) . . ?
C11 C10 C1 127.4(2) . . ?
C8 C10 C1 127.4(2) . . ?
C10 C11 O1 110.3(3) . . ?
C10 C11 H11 124.9 . . ?
O1 C11 H11 124.9 . . ?
N4 C12 N3 121.31(19) . . ?
N4 C12 C19 120.84(19) . . ?
N3 C12 C19 117.84(19) . . ?
N4 C12 Li4 74.04(15) . . ?
N3 C12 Li4 53.37(14) . . ?
C19 C12 Li4 152.40(18) . . ?
N4 C12 Li5 83.87(15) . . ?
N3 C12 Li5 46.87(13) . . ?
C19 C12 Li5 142.67(17) . . ?
Li4 C12 Li5 55.03(12) . . ?
Si3 C13 H13A 109.5 . . ?
Si3 C13 H13B 109.5 . . ?
H13A C13 H13B 109.5 . . ?
Si3 C13 H13C 109.5 . . ?
H13A C13 H13C 109.5 . . ?
H13B C13 H13C 109.5 . . ?
Si3 C14 H14A 109.5 . . ?
Si3 C14 H14B 109.5 . . ?
H14A C14 H14B 109.5 . . ?
Si3 C14 H14C 109.5 . . ?
H14A C14 H14C 109.5 . . ?
H14B C14 H14C 109.5 . . ?
Si3 C15 H15A 109.5 . . ?
Si3 C15 H15B 109.5 . . ?
H15A C15 H15B 109.5 . . ?
Si3 C15 H15C 109.5 . . ?
H15A C15 H15C 109.5 . . ?
H15B C15 H15C 109.5 . . ?
Si4 C16 H16A 109.5 . . ?
Si4 C16 H16B 109.5 . . ?
H16A C16 H16B 109.5 . . ?
Si4 C16 H16C 109.5 . . ?
H16A C16 H16C 109.5 . . ?
H16B C16 H16C 109.5 . . ?
Si4 C17 H17A 109.5 . . ?
Si4 C17 H17B 109.5 . . ?
H17A C17 H17B 109.5 . . ?
Si4 C17 H17C 109.5 . . ?
H17A C17 H17C 109.5 . . ?
H17B C17 H17C 109.5 . . ?
Si4 C18 H18A 109.5 . . ?
Si4 C18 H18B 109.5 . . ?
H18A C18 H18B 109.5 . . ?
Si4 C18 H18C 109.5 . . ?
H18A C18 H18C 109.5 . . ?
H18B C18 H18C 109.5 . . ?
C20 C19 C22 105.2(2) . . ?
C20 C19 C12 127.6(2) . . ?
C22 C19 C12 127.1(2) . . ?
C19 C20 O2 111.3(3) . . ?
C19 C20 H20 124.4 . . ?
O2 C20 H20 124.4 . . ?
C22 C21 O2 110.5(3) . . ?
C22 C21 H21 124.7 . . ?
O2 C21 H21 124.7 . . ?
C21 C22 C19 107.4(3) . . ?
C21 C22 H22 126.3 . . ?
C19 C22 H22 126.3 . . ?
N6 C23 N5 121.1(2) . . ?
N6 C23 C30 121.5(2) . . ?
N5 C23 C30 117.4(2) . . ?
N6 C23 Li2 80.03(16) . . ?
N5 C23 Li2 50.35(14) . . ?
C30 C23 Li2 144.02(19) . . ?
N6 C23 Li6 77.19(15) . . ?
N5 C23 Li6 50.14(14) . . ?
C30 C23 Li6 150.79(18) . . ?
Li2 C23 Li6 54.47(12) . . ?
Si5 C24 H24A 109.5 . . ?
Si5 C24 H24B 109.5 . . ?
H24A C24 H24B 109.5 . . ?
Si5 C24 H24C 109.5 . . ?
H24A C24 H24C 109.5 . . ?
H24B C24 H24C 109.5 . . ?
Si5 C25 H25A 109.5 . . ?
Si5 C25 H25B 109.5 . . ?
H25A C25 H25B 109.5 . . ?
Si5 C25 H25C 109.5 . . ?
H25A C25 H25C 109.5 . . ?
H25B C25 H25C 109.5 . . ?
Si5 C26 H26A 109.5 . . ?
Si5 C26 H26B 109.5 . . ?
H26A C26 H26B 109.5 . . ?
Si5 C26 H26C 109.5 . . ?
H26A C26 H26C 109.5 . . ?
H26B C26 H26C 109.5 . . ?
Si6 C27 H27A 109.5 . . ?
Si6 C27 H27B 109.5 . . ?
H27A C27 H27B 109.5 . . ?
Si6 C27 H27C 109.5 . . ?
H27A C27 H27C 109.5 . . ?
H27B C27 H27C 109.5 . . ?
Si6 C28 H28A 109.5 . . ?
Si6 C28 H28B 109.5 . . ?
H28A C28 H28B 109.5 . . ?
Si6 C28 H28C 109.5 . . ?
H28A C28 H28C 109.5 . . ?
H28B C28 H28C 109.5 . . ?
Si6 C29 H29A 109.5 . . ?
Si6 C29 H29B 109.5 . . ?
H29A C29 H29B 109.5 . . ?
Si6 C29 H29C 109.5 . . ?
H29A C29 H29C 109.5 . . ?
H29B C29 H29C 109.5 . . ?
C33 C30 C31 104.9(3) . . ?
C33 C30 C23 126.9(3) . . ?
C31 C30 C23 128.0(2) . . ?
C32 C31 C30 111.4(3) . . ?
C32 C31 H31 124.3 . . ?
C30 C31 H31 124.3 . . ?
C31 C32 O3 107.6(3) . . ?
C31 C32 H32 126.2 . . ?
O3 C32 H32 126.2 . . ?
C30 C33 O3 109.1(3) . . ?
C30 C33 H33 125.5 . . ?
O3 C33 H33 125.5 . . ?
N8 C34 N7 121.15(19) . . ?
N8 C34 C41 120.3(2) . . ?
N7 C34 C41 118.53(19) . . ?
N8 C34 Li3 76.23(15) . . ?
N7 C34 Li3 53.77(14) . . ?
C41 C34 Li3 145.86(18) . . ?
N8 C34 Li5 79.24(15) . . ?
N7 C34 Li5 48.47(13) . . ?
C41 C34 Li5 150.54(18) . . ?
Li3 C34 Li5 54.86(13) . . ?
Si7 C35 H35A 109.5 . . ?
Si7 C35 H35B 109.5 . . ?
H35A C35 H35B 109.5 . . ?
Si7 C35 H35C 109.5 . . ?
H35A C35 H35C 109.5 . . ?
H35B C35 H35C 109.5 . . ?
Si7 C36 H36A 109.5 . . ?
Si7 C36 H36B 109.5 . . ?
H36A C36 H36B 109.5 . . ?
Si7 C36 H36C 109.5 . . ?
H36A C36 H36C 109.5 . . ?
H36B C36 H36C 109.5 . . ?
Si7 C37 H37A 109.5 . . ?
Si7 C37 H37B 109.5 . . ?
H37A C37 H37B 109.5 . . ?
Si7 C37 H37C 109.5 . . ?
H37A C37 H37C 109.5 . . ?
H37B C37 H37C 109.5 . . ?
Si8 C38 H38A 109.5 . . ?
Si8 C38 H38B 109.5 . . ?
H38A C38 H38B 109.5 . . ?
Si8 C38 H38C 109.5 . . ?
H38A C38 H38C 109.5 . . ?
H38B C38 H38C 109.5 . . ?
Si8 C39 H39A 109.5 . . ?
Si8 C39 H39B 109.5 . . ?
H39A C39 H39B 109.5 . . ?
Si8 C39 H39C 109.5 . . ?
H39A C39 H39C 109.5 . . ?
H39B C39 H39C 109.5 . . ?
Si8 C40 H40A 109.5 . . ?
Si8 C40 H40B 109.5 . . ?
H40A C40 H40B 109.5 . . ?
Si8 C40 H40C 109.5 . . ?
H40A C40 H40C 109.5 . . ?
H40B C40 H40C 109.5 . . ?
C44 C41 C42 105.5(3) . . ?
C44 C41 C34 126.9(2) . . ?
C42 C41 C34 127.5(3) . . ?
C43 C42 C41 108.5(3) . . ?
C43 C42 H42 125.7 . . ?
C41 C42 H42 125.7 . . ?
C42 C43 O4 109.4(3) . . ?
C42 C43 H43 125.3 . . ?
O4 C43 H43 125.3 . . ?
C41 C44 O4 110.5(3) . . ?
C41 C44 H44 124.8 . . ?
O4 C44 H44 124.8 . . ?
C46 C45 H45A 109.5 . . ?
C46 C45 H45B 109.5 . . ?
H45A C45 H45B 109.5 . . ?
C46 C45 H45C 109.5 . . ?
H45A C45 H45C 109.5 . . ?
H45B C45 H45C 109.5 . . ?
C47 C46 C51 118.8(4) . . ?
C47 C46 C45 121.0(4) . . ?
C51 C46 C45 120.2(4) . . ?
C46 C47 C48 119.7(4) . . ?
C46 C47 H47 120.1 . . ?
C48 C47 H47 120.1 . . ?
C49 C48 C47 120.4(4) . . ?
C49 C48 H48 119.8 . . ?
C47 C48 H48 119.8 . . ?
C48 C49 C50 119.5(4) . . ?
C48 C49 H49 120.2 . . ?
C50 C49 H49 120.2 . . ?
C51 C50 C49 121.4(4) . . ?
C51 C50 H50 119.3 . . ?
C49 C50 H50 119.3 . . ?
C50 C51 C46 120.2(3) . . ?
C50 C51 H51 119.9 . . ?
C46 C51 H51 119.9 . . ?
O5 Li1 N2 100.52(18) . . ?
O5 Li1 N8 106.46(18) . . ?
N2 Li1 N8 142.5(2) . . ?
O5 Li1 Li3 53.51(14) . . ?
N2 Li1 Li3 103.3(2) . . ?
N8 Li1 Li3 74.01(17) . . ?
O5 Li1 Li2 46.87(13) . . ?
N2 Li1 Li2 53.68(13) . . ?
N8 Li1 Li2 146.3(2) . . ?
Li3 Li1 Li2 72.85(18) . . ?
O5 Li1 N1 90.69(16) . . ?
N2 Li1 N1 59.05(12) . . ?
N8 Li1 N1 94.61(17) . . ?
Li3 Li1 N1 52.63(15) . . ?
Li2 Li1 N1 69.64(16) . . ?
O5 Li1 C1 104.15(18) . . ?
N2 Li1 C1 31.09(9) . . ?
N8 Li1 C1 115.05(19) . . ?
Li3 Li1 C1 80.96(18) . . ?
Li2 Li1 C1 65.11(15) . . ?
N1 Li1 C1 29.89(8) . . ?
O5 Li1 Li5 41.41(12) . . ?
N2 Li1 Li5 141.93(19) . . ?
N8 Li1 Li5 69.28(14) . . ?
Li3 Li1 Li5 58.43(16) . . ?
Li2 Li1 Li5 88.26(17) . . ?
N1 Li1 Li5 110.95(16) . . ?
C1 Li1 Li5 137.04(18) . . ?
O5 Li1 Si8 136.70(18) . . ?
N2 Li1 Si8 121.63(16) . . ?
N8 Li1 Si8 32.23(7) . . ?
Li3 Li1 Si8 103.24(17) . . ?
Li2 Li1 Si8 171.6(2) . . ?
N1 Li1 Si8 102.04(14) . . ?
C1 Li1 Si8 107.23(14) . . ?
Li5 Li1 Si8 95.98(14) . . ?
O5 Li1 Li4 34.31(11) . . ?
N2 Li1 Li4 100.91(16) . . ?
N8 Li1 Li4 116.11(18) . . ?
Li3 Li1 Li4 87.18(17) . . ?
Li2 Li1 Li4 56.51(15) . . ?
N1 Li1 Li4 120.69(16) . . ?
C1 Li1 Li4 121.35(16) . . ?
Li5 Li1 Li4 49.62(13) . . ?
Si8 Li1 Li4 131.38(16) . . ?
O5 Li2 N5 104.37(19) . . ?
O5 Li2 N2 104.92(18) . . ?
N5 Li2 N2 150.5(2) . . ?
O5 Li2 Li6 49.76(14) . . ?
N5 Li2 Li6 54.64(14) . . ?
N2 Li2 Li6 154.2(2) . . ?
O5 Li2 Li1 49.96(13) . . ?
N5 Li2 Li1 154.3(2) . . ?
N2 Li2 Li1 55.00(13) . . ?
Li6 Li2 Li1 99.66(19) . . ?
O5 Li2 C23 105.57(19) . . ?
N5 Li2 C23 29.85(9) . . ?
N2 Li2 C23 139.49(19) . . ?
Li6 Li2 C23 63.52(14) . . ?
Li1 Li2 C23 144.7(2) . . ?
O5 Li2 Li4 44.21(13) . . ?
N5 Li2 Li4 87.31(17) . . ?
N2 Li2 Li4 116.83(19) . . ?
Li6 Li2 Li4 51.33(15) . . ?
Li1 Li2 Li4 74.39(17) . . ?
C23 Li2 Li4 71.05(15) . . ?
O5 Li2 C1 102.23(18) . . ?
N5 Li2 C1 137.5(2) . . ?
N2 Li2 C1 28.84(9) . . ?
Li6 Li2 C1 138.3(2) . . ?
Li1 Li2 C1 60.03(14) . . ?
C23 Li2 C1 152.09(17) . . ?
Li4 Li2 C1 134.06(18) . . ?
O5 Li2 Li3 41.91(13) . . ?
N5 Li2 Li3 112.04(18) . . ?
N2 Li2 Li3 87.71(17) . . ?
Li6 Li2 Li3 69.79(16) . . ?
Li1 Li2 Li3 49.96(15) . . ?
C23 Li2 Li3 132.69(17) . . ?
Li4 Li2 Li3 86.10(16) . . ?
C1 Li2 Li3 69.72(14) . . ?
O5 Li3 N7 100.99(19) . . ?
O5 Li3 N1 104.81(19) . . ?
N7 Li3 N1 139.6(2) . . ?
O5 Li3 Li1 53.88(15) . . ?
N7 Li3 Li1 101.3(2) . . ?
N1 Li3 Li1 71.12(17) . . ?
O5 Li3 Li5 47.01(13) . . ?
N7 Li3 Li5 53.99(14) . . ?
N1 Li3 Li5 141.8(2) . . ?
Li1 Li3 Li5 70.87(18) . . ?
O5 Li3 C34 105.00(19) . . ?
N7 Li3 C34 30.67(9) . . ?
N1 Li3 C34 111.36(18) . . ?
Li1 Li3 C34 79.67(17) . . ?
Li5 Li3 C34 65.15(14) . . ?
O5 Li3 N8 89.68(17) . . ?
N7 Li3 N8 57.39(12) . . ?
N1 Li3 N8 92.06(16) . . ?
Li1 Li3 N8 51.15(14) . . ?
Li5 Li3 N8 66.80(15) . . ?
C34 Li3 N8 29.41(7) . . ?
O5 Li3 Li2 39.77(13) . . ?
N7 Li3 Li2 140.6(2) . . ?
N1 Li3 Li2 69.38(14) . . ?
Li1 Li3 Li2 57.19(15) . . ?
Li5 Li3 Li2 86.76(17) . . ?
C34 Li3 Li2 134.81(18) . . ?
N8 Li3 Li2 108.13(16) . . ?
O5 Li3 Li6 36.90(11) . . ?
N7 Li3 Li6 103.90(17) . . ?
N1 Li3 Li6 115.40(18) . . ?
Li1 Li3 Li6 89.88(18) . . ?
Li5 Li3 Li6 60.76(15) . . ?
C34 Li3 Li6 125.33(17) . . ?
N8 Li3 Li6 122.72(17) . . ?
Li2 Li3 Li6 49.73(13) . . ?
O5 Li3 Si1 136.93(19) . . ?
N7 Li3 Si1 119.54(16) . . ?
N1 Li3 Si1 33.63(8) . . ?
Li1 Li3 Si1 101.15(18) . . ?
Li5 Li3 Si1 166.5(2) . . ?
C34 Li3 Si1 103.25(14) . . ?
N8 Li3 Si1 99.72(13) . . ?
Li2 Li3 Si1 98.09(15) . . ?
Li6 Li3 Si1 131.40(16) . . ?
O5 Li4 N3 99.55(18) . . ?
O5 Li4 N6 106.4(2) . . ?
N3 Li4 N6 144.5(2) . . ?
O5 Li4 Li6 53.24(15) . . ?
N3 Li4 Li6 101.3(2) . . ?
N6 Li4 Li6 76.55(18) . . ?
O5 Li4 Li5 46.52(13) . . ?
N3 Li4 Li5 53.17(13) . . ?
N6 Li4 Li5 147.9(2) . . ?
Li6 Li4 Li5 72.60(18) . . ?
O5 Li4 N4 90.39(16) . . ?
N3 Li4 N4 58.48(12) . . ?
N6 Li4 N4 97.00(17) . . ?
Li6 Li4 N4 51.75(14) . . ?
Li5 Li4 N4 70.55(14) . . ?
O5 Li4 C12 103.37(17) . . ?
N3 Li4 C12 30.81(9) . . ?
N6 Li4 C12 117.39(19) . . ?
Li6 Li4 C12 79.55(17) . . ?
Li5 Li4 C12 65.41(14) . . ?
N4 Li4 C12 29.59(8) . . ?
O5 Li4 Li2 41.63(12) . . ?
N3 Li4 Li2 141.2(2) . . ?
N6 Li4 Li2 67.96(15) . . ?
Li6 Li4 Li2 58.30(16) . . ?
Li5 Li4 Li2 88.12(17) . . ?
N4 Li4 Li2 110.01(17) . . ?
C12 Li4 Li2 135.80(19) . . ?
O5 Li4 Li1 34.29(11) . . ?
N3 Li4 Li1 101.92(17) . . ?
N6 Li4 Li1 113.23(18) . . ?
Li6 Li4 Li1 86.74(18) . . ?
Li5 Li4 Li1 56.82(14) . . ?
N4 Li4 Li1 121.15(16) . . ?
C12 Li4 Li1 122.11(16) . . ?
Li2 Li4 Li1 49.10(13) . . ?
O5 Li4 Si5 135.94(18) . . ?
N3 Li4 Si5 123.62(17) . . ?
N6 Li4 Si5 31.60(8) . . ?
Li6 Li4 Si5 104.93(18) . . ?
Li5 Li4 Si5 174.6(2) . . ?
N4 Li4 Si5 104.07(14) . . ?
C12 Li4 Si5 109.54(14) . . ?
Li2 Li4 Si5 94.68(14) . . ?
Li1 Li4 Si5 128.33(15) . . ?
O5 Li5 N3 103.30(19) . . ?
O5 Li5 N7 104.0(2) . . ?
N3 Li5 N7 152.1(2) . . ?
O5 Li5 Li3 49.50(14) . . ?
N3 Li5 Li3 152.1(2) . . ?
N7 Li5 Li3 54.49(14) . . ?
O5 Li5 Li4 49.32(13) . . ?
N3 Li5 Li4 54.13(14) . . ?
N7 Li5 Li4 153.3(2) . . ?
Li3 Li5 Li4 98.77(18) . . ?
O5 Li5 Li1 43.70(12) . . ?
N3 Li5 Li1 117.03(18) . . ?
N7 Li5 Li1 87.29(17) . . ?
Li3 Li5 Li1 50.71(15) . . ?
Li4 Li5 Li1 73.56(16) . . ?
O5 Li5 C34 102.48(18) . . ?
N3 Li5 C34 145.47(19) . . ?
N7 Li5 C34 28.45(8) . . ?
Li3 Li5 C34 59.99(14) . . ?
Li4 Li5 C34 142.92(19) . . ?
Li1 Li5 C34 69.56(13) . . ?
O5 Li5 C12 100.53(17) . . ?
N3 Li5 C12 28.13(8) . . ?
N7 Li5 C12 137.77(18) . . ?
Li3 Li5 C12 136.4(2) . . ?
Li4 Li5 C12 59.56(14) . . ?
Li1 Li5 C12 132.97(17) . . ?
C34 Li5 C12 156.35(16) . . ?
O5 Li5 Li6 41.46(12) . . ?
N3 Li5 Li6 85.70(16) . . ?
N7 Li5 Li6 111.34(19) . . ?
Li3 Li5 Li6 69.31(16) . . ?
Li4 Li5 Li6 49.76(15) . . ?
Li1 Li5 Li6 85.13(15) . . ?
C34 Li5 Li6 128.68(18) . . ?
C12 Li5 Li6 68.25(13) . . ?
O5 Li6 N5 100.67(18) . . ?
O5 Li6 N4 106.41(19) . . ?
N5 Li6 N4 137.9(2) . . ?
O5 Li6 Li4 53.77(15) . . ?
N5 Li6 Li4 100.1(2) . . ?
N4 Li6 Li4 72.40(17) . . ?
O5 Li6 Li2 47.07(13) . . ?
N5 Li6 Li2 53.62(13) . . ?
N4 Li6 Li2 142.7(2) . . ?
Li4 Li6 Li2 70.37(18) . . ?
O5 Li6 C23 101.93(16) . . ?
N5 Li6 C23 29.33(9) . . ?
N4 Li6 C23 112.06(18) . . ?
Li4 Li6 C23 77.72(16) . . ?
Li2 Li6 C23 62.00(14) . . ?
O5 Li6 N6 87.51(15) . . ?
N5 Li6 N6 55.82(11) . . ?
N4 Li6 N6 93.51(16) . . ?
Li4 Li6 N6 50.17(14) . . ?
Li2 Li6 N6 64.13(14) . . ?
C23 Li6 N6 28.41(7) . . ?
O5 Li6 Li5 39.63(12) . . ?
N5 Li6 Li5 140.15(19) . . ?
N4 Li6 Li5 71.30(15) . . ?
Li4 Li6 Li5 57.63(15) . . ?
Li2 Li6 Li5 86.68(16) . . ?
C23 Li6 Li5 132.55(17) . . ?
N6 Li6 Li5 107.32(16) . . ?
O5 Li6 Li3 36.96(12) . . ?
N5 Li6 Li3 103.55(17) . . ?
N4 Li6 Li3 117.50(18) . . ?
Li4 Li6 Li3 90.00(18) . . ?
Li2 Li6 Li3 60.48(15) . . ?
C23 Li6 Li3 122.00(16) . . ?
N6 Li6 Li3 120.02(15) . . ?
Li5 Li6 Li3 49.93(13) . . ?
O5 Li6 Si4 137.83(19) . . ?
N5 Li6 Si4 118.58(16) . . ?
N4 Li6 Si4 32.80(7) . . ?
Li4 Li6 Si4 101.64(18) . . ?
Li2 Li6 Si4 165.6(2) . . ?
C23 Li6 Si4 105.09(14) . . ?
N6 Li6 Si4 101.47(14) . . ?
Li5 Li6 Si4 99.27(14) . . ?
Li3 Li6 Si4 132.90(16) . . ?

loop_
_geom_bond_atom_site_label_1
_geom_bond_atom_site_label_2
_geom_bond_distance
_geom_bond_site_symmetry_2
_geom_bond_publ_flag
Si1 N1 1.7429(18) . ?
Si1 C4 1.860(3) . ?
Si1 C3 1.860(3) . ?
Si1 C2 1.868(3) . ?
Si1 Li3 3.057(4) . ?
Si2 N2 1.7259(18) . ?
Si2 C5 1.855(3) . ?
Si2 C6 1.862(3) . ?
Si2 C7 1.863(3) . ?
Si3 N3 1.7296(19) . ?
Si3 C13 1.860(3) . ?
Si3 C14 1.857(3) . ?
Si3 C15 1.871(3) . ?
Si4 N4 1.7425(18) . ?
Si4 C17 1.865(3) . ?
Si4 C18 1.868(3) . ?
Si4 C16 1.866(3) . ?
Si4 Li6 3.095(4) . ?
Si5 N6 1.7431(19) . ?
Si5 C25 1.846(3) . ?
Si5 C26 1.858(3) . ?
Si5 C24 1.858(3) . ?
Si5 Li4 3.160(4) . ?
Si6 N5 1.7267(19) . ?
Si6 C27 1.853(3) . ?
Si6 C28 1.864(3) . ?
Si6 C29 1.873(3) . ?
Si7 N7 1.7333(18) . ?
Si7 C35 1.845(3) . ?
Si7 C36 1.852(4) . ?
Si7 C37 1.854(3) . ?
Si8 N8 1.7365(18) . ?
Si8 C39 1.850(3) . ?
Si8 C38 1.851(3) . ?
Si8 C40 1.857(3) . ?
Si8 Li1 3.113(4) . ?
O5 Li2 1.800(4) . ?
O5 Li5 1.808(4) . ?
O5 Li6 1.877(4) . ?
O5 Li3 1.879(4) . ?
O5 Li1 1.888(4) . ?
O5 Li4 1.890(4) . ?
N1 C1 1.325(3) . ?
N1 Li3 2.132(4) . ?
N1 Li1 2.538(5) . ?
N2 C1 1.344(3) . ?
N2 Li2 2.083(4) . ?
N2 Li1 2.118(4) . ?
N3 C12 1.343(3) . ?
N3 Li5 2.078(4) . ?
N3 Li4 2.104(4) . ?
N4 C12 1.325(3) . ?
N4 Li6 2.126(4) . ?
N4 Li4 2.580(5) . ?
N5 C23 1.338(3) . ?
N5 Li2 2.069(4) . ?
N5 Li6 2.096(4) . ?
N6 C23 1.326(3) . ?
N6 Li4 2.146(4) . ?
N6 Li6 2.718(4) . ?
N7 C34 1.333(3) . ?
N7 Li5 2.094(4) . ?
N7 Li3 2.108(4) . ?
N8 C34 1.326(3) . ?
N8 Li1 2.125(4) . ?
N8 Li3 2.623(5) . ?
O1 C9 1.368(4) . ?
O1 C11 1.371(3) . ?
O2 C20 1.359(3) . ?
O2 C21 1.363(4) . ?
O3 C32 1.373(4) . ?
O3 C33 1.378(4) . ?
O4 C44 1.362(4) . ?
O4 C43 1.379(4) . ?
C1 C10 1.496(3) . ?
C1 Li1 2.595(5) . ?
C1 Li2 2.717(5) . ?
C2 H2A 0.9600 . ?
C2 H2B 0.9600 . ?
C2 H2C 0.9600 . ?
C3 H3A 0.9600 . ?
C3 H3B 0.9600 . ?
C3 H3C 0.9600 . ?
C4 H4A 0.9600 . ?
C4 H4B 0.9600 . ?
C4 H4C 0.9600 . ?
C5 H5A 0.9600 . ?
C5 H5B 0.9600 . ?
C5 H5C 0.9600 . ?
C6 H6A 0.9600 . ?
C6 H6B 0.9600 . ?
C6 H6C 0.9600 . ?
C7 H7A 0.9600 . ?
C7 H7B 0.9600 . ?
C7 H7C 0.9600 . ?
C8 C9 1.323(4) . ?
C8 C10 1.422(3) . ?
C8 H8 0.9300 . ?
C9 H9 0.9300 . ?
C10 C11 1.349(3) . ?
C11 H11 0.9300 . ?
C12 C19 1.511(3) . ?
C12 Li4 2.608(5) . ?
C12 Li5 2.751(5) . ?
C13 H13A 0.9600 . ?
C13 H13B 0.9600 . ?
C13 H13C 0.9600 . ?
C14 H14A 0.9600 . ?
C14 H14B 0.9600 . ?
C14 H14C 0.9600 . ?
C15 H15A 0.9600 . ?
C15 H15B 0.9600 . ?
C15 H15C 0.9600 . ?
C16 H16A 0.9600 . ?
C16 H16B 0.9600 . ?
C16 H16C 0.9600 . ?
C17 H17A 0.9600 . ?
C17 H17B 0.9600 . ?
C17 H17C 0.9600 . ?
C18 H18A 0.9600 . ?
C18 H18B 0.9600 . ?
C18 H18C 0.9600 . ?
C19 C20 1.341(4) . ?
C19 C22 1.421(3) . ?
C20 H20 0.9300 . ?
C21 C22 1.326(4) . ?
C21 H21 0.9300 . ?
C22 H22 0.9300 . ?
C23 C30 1.503(3) . ?
C23 Li2 2.648(5) . ?
C23 Li6 2.685(5) . ?
C24 H24A 0.9600 . ?
C24 H24B 0.9600 . ?
C24 H24C 0.9600 . ?
C25 H25A 0.9600 . ?
C25 H25B 0.9600 . ?
C25 H25C 0.9600 . ?
C26 H26A 0.9600 . ?
C26 H26B 0.9600 . ?
C26 H26C 0.9600 . ?
C27 H27A 0.9600 . ?
C27 H27B 0.9600 . ?
C27 H27C 0.9600 . ?
C28 H28A 0.9600 . ?
C28 H28B 0.9600 . ?
C28 H28C 0.9600 . ?
C29 H29A 0.9600 . ?
C29 H29B 0.9600 . ?
C29 H29C 0.9600 . ?
C30 C33 1.351(4) . ?
C30 C31 1.386(4) . ?
C31 C32 1.301(4) . ?
C31 H31 0.9300 . ?
C32 H32 0.9300 . ?
C33 H33 0.9300 . ?
C34 C41 1.509(3) . ?
C34 Li3 2.601(5) . ?
C34 Li5 2.725(5) . ?
C35 H35A 0.9600 . ?
C35 H35B 0.9600 . ?
C35 H35C 0.9600 . ?
C36 H36A 0.9600 . ?
C36 H36B 0.9600 . ?
C36 H36C 0.9600 . ?
C37 H37A 0.9600 . ?
C37 H37B 0.9600 . ?
C37 H37C 0.9600 . ?
C38 H38A 0.9600 . ?
C38 H38B 0.9600 . ?
C38 H38C 0.9600 . ?
C39 H39A 0.9600 . ?
C39 H39B 0.9600 . ?
C39 H39C 0.9600 . ?
C40 H40A 0.9600 . ?
C40 H40B 0.9600 . ?
C40 H40C 0.9600 . ?
C41 C44 1.349(4) . ?
C41 C42 1.409(4) . ?
C42 C43 1.323(4) . ?
C42 H42 0.9300 . ?
C43 H43 0.9300 . ?
C44 H44 0.9300 . ?
C45 C46 1.456(5) . ?
C45 H45A 0.9600 . ?
C45 H45B 0.9600 . ?
C45 H45C 0.9600 . ?
C46 C47 1.365(4) . ?
C46 C51 1.394(5) . ?
C47 C48 1.427(5) . ?
C47 H47 0.9300 . ?
C48 C49 1.325(5) . ?
C48 H48 0.9300 . ?
C49 C50 1.388(5) . ?
C49 H49 0.9300 . ?
C50 C51 1.349(5) . ?
C50 H50 0.9300 . ?
C51 H51 0.9300 . ?
Li1 Li3 2.231(6) . ?
Li1 Li2 2.449(5) . ?
Li1 Li5 2.723(5) . ?
Li1 Li4 3.121(6) . ?
Li2 Li6 2.441(5) . ?
Li2 Li4 2.702(6) . ?
Li2 Li3 2.784(6) . ?
Li3 Li5 2.456(6) . ?
Li3 Li6 3.002(6) . ?
Li4 Li6 2.240(6) . ?
Li4 Li5 2.479(5) . ?
Li5 Li6 2.800(6) . ?
